data_4085270
loop_
_publ_author_name
'Masoud, Salekh M.'
'Mailyan, Artur K.'
'Dorcet, Vincent'
'Roisnel, Thierry'
'Dixneuf, Pierre H.'
'Bruneau, Christian'
'Osipov, Sergey N.'

_publ_section_title
;
 Metathesis Catalysts with Fluorinated Unsymmetrical NHC Ligands
;
_journal_issue 11
_journal_name_full Organometallics
_journal_page_first 2305
_journal_paper_doi 10.1021/om501077w
_journal_volume 34
_journal_year 2015
_chemical_compound_source 'synthesis as described'
_chemical_formula_moiety 'C34 H38 Cl2 F6 N2 O2 Ru'
_chemical_formula_sum 'C34 H38 Cl2 F6 N2 O2 Ru'
_chemical_formula_weight 792.63
_chemical_name_systematic
;
 ?
;
_space_group_IT_number 14
_symmetry_cell_setting monoclinic
_symmetry_Int_Tables_number 14
_symmetry_space_group_name_Hall '-P 2yab'
_symmetry_space_group_name_H-M 'P 1 21/a 1'
_atom_sites_solution_hydrogens geom
_atom_sites_solution_primary direct
_atom_sites_solution_secondary difmap
_cell_angle_alpha 90
_cell_angle_beta 103.7570(10)
_cell_angle_gamma 90
_cell_formula_units_Z 4
_cell_length_a 8.0093(2)
_cell_length_b 44.3383(13)
_cell_length_c 9.9524(3)
_cell_measurement_reflns_used 8306
_cell_measurement_temperature 150(2)
_cell_measurement_theta_max 26.93
_cell_measurement_theta_min 2.52
_cell_measurement_wavelength 0.71073
_cell_volume 3432.90(17)
_computing_cell_refinement 'Bruker APEX2 (Bruker, 2006)'
_computing_data_collection 'Bruker APEX2 (Bruker, 2006)'
_computing_data_reduction 'Bruker APEX2 (Bruker, 2006)'
_computing_molecular_graphics 'Ortep-3 for Windows (Farrugia, 1997)'
_computing_publication_material
;
           WinGX publication routines (Farrugia, 2012),
           CRYSCAL (T. Roisnel, local program)
;
_computing_structure_refinement 'SHELXL-97 (Sheldrick, 1997)'
_computing_structure_solution 'SIR97 (Altomare et al., 1999)'
_diffrn_ambient_temperature 150(2)
_diffrn_detector 'CCD plate'
_diffrn_measured_fraction_theta_full 0.995
_diffrn_measured_fraction_theta_max 0.995
_diffrn_measurement_device_type 'APEXII, Bruker-AXS'
_diffrn_measurement_method 'CCD rotation images, thin slices'
_diffrn_radiation_monochromator graphite
_diffrn_radiation_probe x-ray
_diffrn_radiation_type MoK\a
_diffrn_radiation_wavelength 0.71073
_diffrn_reflns_av_R_equivalents 0.0438
_diffrn_reflns_av_unetI/netI 0.046
_diffrn_reflns_limit_h_max 10
_diffrn_reflns_limit_h_min -9
_diffrn_reflns_limit_k_max 48
_diffrn_reflns_limit_k_min -57
_diffrn_reflns_limit_l_max 11
_diffrn_reflns_limit_l_min -12
_diffrn_reflns_number 29715
_diffrn_reflns_theta_full 27.45
_diffrn_reflns_theta_max 27.45
_diffrn_reflns_theta_min 2.96
_exptl_absorpt_coefficient_mu 0.679
_exptl_absorpt_correction_T_max 0.967
_exptl_absorpt_correction_T_min 0.853
_exptl_absorpt_correction_type multi-scan
_exptl_absorpt_process_details
;
  [Sheldrick, G.M. (2002). SADABS Bruker AXS Inc., Madison, Wisconsin, USA]
;
_exptl_crystal_colour green
_exptl_crystal_density_diffrn 1.534
_exptl_crystal_density_method 'not measured'
_exptl_crystal_description prism
_exptl_crystal_F_000 1616
_exptl_crystal_size_max 0.14
_exptl_crystal_size_mid 0.11
_exptl_crystal_size_min 0.05
_refine_diff_density_max 3.526
_refine_diff_density_min -1.657
_refine_diff_density_rms 0.127
_refine_ls_extinction_method none
_refine_ls_goodness_of_fit_ref 1.028
_refine_ls_hydrogen_treatment constr
_refine_ls_matrix_type full
_refine_ls_number_parameters 432
_refine_ls_number_reflns 7821
_refine_ls_number_restraints 0
_refine_ls_restrained_S_all 1.028
_refine_ls_R_factor_all 0.0721
_refine_ls_R_factor_gt 0.0574
_refine_ls_shift/su_max 0.011
_refine_ls_shift/su_mean 0
_refine_ls_structure_factor_coef Fsqd
_refine_ls_weighting_details 'calc w=1/[\s^2^(Fo^2^)+(0.0656P)^2^+15.2299P] where P=(Fo^2^+2Fc^2^)/3'
_refine_ls_weighting_scheme calc
_refine_ls_wR_factor_gt 0.1423
_refine_ls_wR_factor_ref 0.1518
_reflns_number_gt 6316
_reflns_number_total 7821
_reflns_threshold_expression >2sigma(I)
_cod_data_source_file om501077w_si_002.cif
_cod_data_source_block 5a
_cod_depositor_comments 'Adding full bibliography for 4085270--4085271.cif.'
_cod_original_sg_symbol_H-M 'P 21/a'
_cod_database_code 4085270

loop_
_symmetry_equiv_pos_as_xyz
'x, y, z'
'-x+1/2, y+1/2, -z'
'-x, -y, -z'
'x-1/2, -y-1/2, z'

loop_
_atom_site_label
_atom_site_type_symbol
_atom_site_fract_x
_atom_site_fract_y
_atom_site_fract_z
_atom_site_U_iso_or_equiv
_atom_site_adp_type
_atom_site_occupancy
_atom_site_symmetry_multiplicity
_atom_site_calc_flag
_atom_site_refinement_flags
Ru1 Ru 0.76741(4) 0.357358(7) 0.21090(3) 0.01703(11) Uani 1 1 d .
Cl1 Cl 0.92721(15) 0.33886(3) 0.05894(11) 0.0307(3) Uani 1 1 d .
Cl2 Cl 0.56675(14) 0.38608(3) 0.29417(12) 0.0300(3) Uani 1 1 d .
C1 C 0.7554(5) 0.32257(10) 0.3074(4) 0.0220(9) Uani 1 1 d .
H1 H 0.8311 0.3192 0.3953 0.026 Uiso 1 1 calc R
C2 C 0.6273(5) 0.30020(10) 0.2464(4) 0.0220(9) Uani 1 1 d .
C3 C 0.6137(6) 0.27205(10) 0.3086(5) 0.0267(9) Uani 1 1 d .
H3 H 0.6886 0.2673 0.3953 0.032 Uiso 1 1 calc R
C4 C 0.4921(6) 0.25134(10) 0.2442(5) 0.0300(10) Uani 1 1 d .
H4 H 0.4864 0.2321 0.285 0.036 Uiso 1 1 calc R
C5 C 0.3778(6) 0.25854(11) 0.1198(6) 0.0347(11) Uani 1 1 d .
H5 H 0.2936 0.2443 0.0767 0.042 Uiso 1 1 calc R
C6 C 0.3859(6) 0.28649(11) 0.0578(5) 0.0322(11) Uani 1 1 d .
H6 H 0.305 0.2917 -0.0253 0.039 Uiso 1 1 calc R
C7 C 0.5137(5) 0.30660(10) 0.1194(5) 0.0234(9) Uani 1 1 d .
O8 O 0.5401(4) 0.33475(7) 0.0689(3) 0.0239(6) Uani 1 1 d .
C9 C 0.4528(6) 0.34331(11) -0.0739(5) 0.0289(10) Uani 1 1 d .
H9 H 0.3258 0.3409 -0.0869 0.035 Uiso 1 1 calc R
C10 C 0.5135(7) 0.32379(12) -0.1776(5) 0.0374(12) Uani 1 1 d .
H10A H 0.6379 0.3262 -0.1649 0.056 Uiso 1 1 calc R
H10B H 0.455 0.3299 -0.2715 0.056 Uiso 1 1 calc R
H10C H 0.4869 0.3026 -0.1634 0.056 Uiso 1 1 calc R
C11 C 0.4947(6) 0.37622(11) -0.0875(5) 0.0309(10) Uani 1 1 d .
H11A H 0.4714 0.3875 -0.0093 0.046 Uiso 1 1 calc R
H11B H 0.4235 0.3842 -0.1741 0.046 Uiso 1 1 calc R
H11C H 0.6164 0.3783 -0.088 0.046 Uiso 1 1 calc R
C20 C 0.9681(5) 0.37838(9) 0.3297(4) 0.0171(8) Uani 1 1 d .
C21 C 1.2180(6) 0.39318(10) 0.4957(5) 0.0286(10) Uani 1 1 d .
H21A H 1.3325 0.3846 0.4975 0.034 Uiso 1 1 calc R
H21B H 1.2172 0.4008 0.5891 0.034 Uiso 1 1 calc R
N22 N 1.0810(4) 0.37072(8) 0.4482(4) 0.0201(7) Uani 1 1 d .
C23 C 1.0807(5) 0.34350(9) 0.5265(4) 0.0192(8) Uani 1 1 d .
C24 C 1.1695(5) 0.31841(10) 0.4952(4) 0.0227(9) Uani 1 1 d .
C25 C 1.1622(6) 0.29204(10) 0.5700(5) 0.0261(9) Uani 1 1 d .
H25 H 1.2204 0.2746 0.5495 0.031 Uiso 1 1 calc R
C26 C 1.0732(6) 0.29038(10) 0.6729(5) 0.0291(10) Uani 1 1 d .
C27 C 0.9906(6) 0.31613(11) 0.7047(5) 0.0295(10) Uani 1 1 d .
H27 H 0.9325 0.3155 0.7775 0.035 Uiso 1 1 calc R
C28 C 0.9920(6) 0.34312(10) 0.6307(4) 0.0241(9) Uani 1 1 d .
C29 C 1.2662(6) 0.31928(12) 0.3815(5) 0.0331(11) Uani 1 1 d .
H29A H 1.3197 0.2996 0.3753 0.05 Uiso 1 1 calc R
H29B H 1.3554 0.3349 0.4027 0.05 Uiso 1 1 calc R
H29C H 1.186 0.3239 0.2931 0.05 Uiso 1 1 calc R
C30 C 1.0645(7) 0.26106(12) 0.7498(6) 0.0430(14) Uani 1 1 d .
H30A H 1.0124 0.2648 0.8279 0.064 Uiso 1 1 calc R
H30B H 1.1808 0.253 0.7842 0.064 Uiso 1 1 calc R
H30C H 0.9946 0.2464 0.6869 0.064 Uiso 1 1 calc R
C31 C 0.8913(7) 0.37004(12) 0.6602(5) 0.0380(12) Uani 1 1 d .
H31A H 0.9622 0.3882 0.6657 0.057 Uiso 1 1 calc R
H31B H 0.8591 0.367 0.7482 0.057 Uiso 1 1 calc R
H31C H 0.7873 0.3724 0.5857 0.057 Uiso 1 1 calc R
C41 C 1.1713(6) 0.41823(10) 0.3868(5) 0.0273(10) Uani 1 1 d .
H41A H 1.1467 0.4375 0.4288 0.033 Uiso 1 1 calc R
H41B H 1.2643 0.4215 0.3383 0.033 Uiso 1 1 calc R
N42 N 1.0160(5) 0.40600(8) 0.2928(4) 0.0224(7) Uani 1 1 d .
C43 C 0.9303(5) 0.42255(9) 0.1711(4) 0.0213(8) Uani 1 1 d .
C44 C 0.8033(6) 0.44377(10) 0.1804(4) 0.0233(9) Uani 1 1 d .
C45 C 0.7188(6) 0.45887(10) 0.0602(4) 0.0254(9) Uani 1 1 d .
H45 H 0.6295 0.4727 0.0639 0.03 Uiso 1 1 calc R
C46 C 0.7632(6) 0.45398(10) -0.0644(4) 0.0254(9) Uani 1 1 d .
C47 C 0.8974(6) 0.43458(10) -0.0694(4) 0.0245(9) Uani 1 1 d .
H47 H 0.93 0.4318 -0.1543 0.029 Uiso 1 1 calc R
C48 C 0.9852(5) 0.41906(9) 0.0478(4) 0.0220(8) Uani 1 1 d .
C49 C 1.1435(6) 0.40100(11) 0.0422(5) 0.0322(10) Uani 1 1 d .
H49A H 1.1284 0.3919 -0.0497 0.048 Uiso 1 1 calc R
H49B H 1.1606 0.385 0.1123 0.048 Uiso 1 1 calc R
H49C H 1.244 0.4143 0.0604 0.048 Uiso 1 1 calc R
C50 C 0.7643(7) 0.45208(11) 0.3165(5) 0.0305(10) Uani 1 1 d .
H50A H 0.7875 0.4348 0.3793 0.046 Uiso 1 1 calc R
H50B H 0.6431 0.4578 0.3012 0.046 Uiso 1 1 calc R
H50C H 0.837 0.4691 0.3576 0.046 Uiso 1 1 calc R
C51 C 0.6679(6) 0.47188(11) -0.1924(5) 0.0294(10) Uani 1 1 d .
O52 O 0.4984(6) 0.48183(10) -0.1832(5) 0.0543(11) Uani 1 1 d .
C53 C 0.3850(9) 0.45673(14) -0.1896(6) 0.058(2) Uani 1 1 d .
H53A H 0.3981 0.4431 -0.264 0.087 Uiso 1 1 calc R
H53B H 0.2661 0.4639 -0.2081 0.087 Uiso 1 1 calc R
H53C H 0.4132 0.4459 -0.1012 0.087 Uiso 1 1 calc R
C54 C 0.6415(10) 0.45344(16) -0.3269(7) 0.0618(19) Uani 1 1 d .
F55 F 0.5149(6) 0.46602(9) -0.4270(4) 0.0808(15) Uani 1 1 d .
F56 F 0.5919(4) 0.42547(7) -0.3146(3) 0.0451(8) Uani 1 1 d .
F57 F 0.8050(5) 0.45386(9) -0.3670(3) 0.0628(11) Uani 1 1 d .
C58 C 0.7566(11) 0.50059(16) -0.2008(7) 0.064(2) Uani 1 1 d .
F59 F 0.9343(5) 0.49529(8) -0.2004(4) 0.0583(10) Uani 1 1 d .
F60 F 0.7439(5) 0.51982(8) -0.0940(4) 0.0619(10) Uani 1 1 d .
F61 F 0.7022(6) 0.51386(12) -0.3286(6) 0.119(3) Uani 1 1 d .

loop_
_atom_site_aniso_label
_atom_site_aniso_U_11
_atom_site_aniso_U_22
_atom_site_aniso_U_33
_atom_site_aniso_U_23
_atom_site_aniso_U_13
_atom_site_aniso_U_12
Ru1 0.01736(17) 0.01679(17) 0.01582(17) 0.00046(12) 0.00171(12) -0.00019(12)
Cl1 0.0297(6) 0.0393(6) 0.0244(5) -0.0086(5) 0.0087(4) -0.0009(5)
Cl2 0.0231(5) 0.0298(6) 0.0372(6) -0.0036(5) 0.0076(4) 0.0046(4)
C1 0.0193(19) 0.023(2) 0.022(2) 0.0008(17) 0.0019(16) 0.0009(16)
C2 0.021(2) 0.022(2) 0.024(2) 0.0003(17) 0.0057(16) 0.0007(16)
C3 0.024(2) 0.025(2) 0.032(2) 0.0067(19) 0.0078(18) 0.0016(17)
C4 0.028(2) 0.021(2) 0.043(3) 0.006(2) 0.011(2) -0.0037(18)
C5 0.033(3) 0.028(3) 0.043(3) -0.001(2) 0.007(2) -0.012(2)
C6 0.029(2) 0.033(3) 0.030(2) 0.001(2) -0.0012(19) -0.008(2)
C7 0.024(2) 0.020(2) 0.027(2) -0.0004(17) 0.0054(17) -0.0027(16)
O8 0.0231(15) 0.0227(16) 0.0225(15) 0.0021(12) -0.0010(12) -0.0048(12)
C9 0.025(2) 0.033(3) 0.023(2) 0.0031(19) -0.0044(18) -0.0033(19)
C10 0.046(3) 0.040(3) 0.023(2) -0.005(2) 0.004(2) -0.008(2)
C11 0.031(2) 0.030(2) 0.028(2) 0.006(2) -0.0005(19) -0.0004(19)
C20 0.0180(18) 0.0179(19) 0.0148(18) 0.0019(15) 0.0026(14) 0.0039(15)
C21 0.029(2) 0.023(2) 0.027(2) 0.0025(19) -0.0063(18) -0.0069(18)
N22 0.0244(17) 0.0156(17) 0.0173(17) 0.0034(14) -0.0015(13) -0.0046(14)
C23 0.0176(18) 0.017(2) 0.019(2) 0.0040(16) -0.0037(15) 0.0002(15)
C24 0.0189(19) 0.026(2) 0.020(2) -0.0010(17) -0.0011(16) -0.0005(16)
C25 0.024(2) 0.017(2) 0.032(2) 0.0016(18) -0.0042(18) 0.0008(16)
C26 0.026(2) 0.024(2) 0.029(2) 0.0064(19) -0.0090(18) -0.0084(18)
C27 0.030(2) 0.039(3) 0.019(2) 0.0044(19) 0.0044(18) -0.007(2)
C28 0.027(2) 0.026(2) 0.018(2) 0.0017(17) 0.0019(16) -0.0001(17)
C29 0.032(2) 0.033(3) 0.038(3) -0.001(2) 0.015(2) 0.006(2)
C30 0.047(3) 0.027(3) 0.044(3) 0.016(2) -0.008(2) -0.012(2)
C31 0.047(3) 0.039(3) 0.032(3) -0.004(2) 0.018(2) 0.010(2)
C41 0.031(2) 0.022(2) 0.023(2) 0.0038(18) -0.0051(18) -0.0083(18)
N42 0.0246(18) 0.0201(18) 0.0181(17) 0.0036(14) -0.0033(14) -0.0044(14)
C43 0.024(2) 0.019(2) 0.017(2) 0.0047(16) -0.0020(16) -0.0012(16)
C44 0.030(2) 0.021(2) 0.017(2) 0.0010(16) 0.0025(16) -0.0005(17)
C45 0.036(2) 0.020(2) 0.020(2) -0.0003(17) 0.0059(18) 0.0087(18)
C46 0.037(2) 0.020(2) 0.016(2) 0.0032(17) 0.0004(17) 0.0067(18)
C47 0.035(2) 0.023(2) 0.016(2) 0.0020(17) 0.0074(17) 0.0034(18)
C48 0.024(2) 0.018(2) 0.022(2) 0.0012(16) 0.0020(16) 0.0002(16)
C49 0.030(2) 0.032(3) 0.036(3) 0.008(2) 0.011(2) 0.007(2)
C50 0.049(3) 0.026(2) 0.018(2) 0.0001(18) 0.010(2) 0.003(2)
C51 0.041(3) 0.027(2) 0.017(2) 0.0050(18) 0.0013(18) 0.011(2)
O52 0.058(3) 0.051(3) 0.052(3) 0.005(2) 0.009(2) 0.017(2)
C53 0.069(4) 0.054(4) 0.034(3) 0.012(3) -0.019(3) -0.044(3)
C54 0.078(5) 0.056(4) 0.041(4) 0.008(3) -0.007(3) 0.014(4)
F55 0.103(3) 0.058(2) 0.049(2) 0.0133(19) -0.045(2) -0.001(2)
F56 0.062(2) 0.0334(17) 0.0325(16) -0.0037(13) -0.0027(14) -0.0015(15)
F57 0.086(3) 0.084(3) 0.0248(16) 0.0105(17) 0.0252(17) 0.037(2)
C58 0.087(5) 0.048(4) 0.047(4) 0.011(3) -0.005(4) -0.001(4)
F59 0.050(2) 0.049(2) 0.066(2) 0.0262(18) -0.0066(17) -0.0121(16)
F60 0.083(3) 0.043(2) 0.057(2) -0.0038(18) 0.010(2) -0.0198(19)
F61 0.088(3) 0.107(4) 0.126(4) 0.104(4) -0.048(3) -0.046(3)

loop_
_atom_type_symbol
_atom_type_description
_atom_type_scat_dispersion_real
_atom_type_scat_dispersion_imag
_atom_type_scat_source
C C 0.0033 0.0016 'International Tables Vol C Tables 4.2.6.8 and 6.1.1.4'
H H 0 0 'International Tables Vol C Tables 4.2.6.8 and 6.1.1.4'
N N 0.0061 0.0033 'International Tables Vol C Tables 4.2.6.8 and 6.1.1.4'
O O 0.0106 0.006 'International Tables Vol C Tables 4.2.6.8 and 6.1.1.4'
F F 0.0171 0.0103 'International Tables Vol C Tables 4.2.6.8 and 6.1.1.4'
Cl Cl 0.1484 0.1585 'International Tables Vol C Tables 4.2.6.8 and 6.1.1.4'
Ru Ru -1.2594 0.8363 'International Tables Vol C Tables 4.2.6.8 and 6.1.1.4'

loop_
_geom_angle_atom_site_label_1
_geom_angle_atom_site_label_2
_geom_angle_atom_site_label_3
_geom_angle
C1 Ru1 C20 102.64(17)
C1 Ru1 O8 79.59(15)
C20 Ru1 O8 177.69(14)
C1 Ru1 Cl1 98.54(14)
C20 Ru1 Cl1 93.40(11)
O8 Ru1 Cl1 85.62(8)
C1 Ru1 Cl2 98.37(13)
C20 Ru1 Cl2 93.46(11)
O8 Ru1 Cl2 86.79(9)
Cl1 Ru1 Cl2 159.88(5)
C2 C1 Ru1 118.4(3)
C2 C1 H1 120.8
Ru1 C1 H1 120.8
C7 C2 C3 118.3(4)
C7 C2 C1 118.8(4)
C3 C2 C1 122.8(4)
C4 C3 C2 120.3(4)
C4 C3 H3 119.8
C2 C3 H3 119.8
C3 C4 C5 120.2(4)
C3 C4 H4 119.9
C5 C4 H4 119.9
C4 C5 C6 120.6(4)
C4 C5 H5 119.7
C6 C5 H5 119.7
C7 C6 C5 118.9(4)
C7 C6 H6 120.5
C5 C6 H6 120.5
O8 C7 C6 125.6(4)
O8 C7 C2 112.9(4)
C6 C7 C2 121.5(4)
C7 O8 C9 120.3(3)
C7 O8 Ru1 110.1(2)
C9 O8 Ru1 128.0(3)
O8 C9 C11 105.7(4)
O8 C9 C10 110.7(4)
C11 C9 C10 112.1(4)
O8 C9 H9 109.4
C11 C9 H9 109.4
C10 C9 H9 109.4
C9 C10 H10A 109.5
C9 C10 H10B 109.5
H10A C10 H10B 109.5
C9 C10 H10C 109.5
H10A C10 H10C 109.5
H10B C10 H10C 109.5
C9 C11 H11A 109.5
C9 C11 H11B 109.5
H11A C11 H11B 109.5
C9 C11 H11C 109.5
H11A C11 H11C 109.5
H11B C11 H11C 109.5
N22 C20 N42 106.9(3)
N22 C20 Ru1 133.0(3)
N42 C20 Ru1 120.1(3)
N22 C21 C41 103.0(3)
N22 C21 H21A 111.2
C41 C21 H21A 111.2
N22 C21 H21B 111.2
C41 C21 H21B 111.2
H21A C21 H21B 109.1
C20 N22 C23 126.8(3)
C20 N22 C21 113.8(3)
C23 N22 C21 119.4(3)
C28 C23 C24 122.4(4)
C28 C23 N22 118.8(4)
C24 C23 N22 118.8(4)
C23 C24 C25 117.4(4)
C23 C24 C29 121.6(4)
C25 C24 C29 120.9(4)
C26 C25 C24 122.3(4)
C26 C25 H25 118.8
C24 C25 H25 118.8
C25 C26 C27 118.8(4)
C25 C26 C30 120.9(5)
C27 C26 C30 120.4(5)
C26 C27 C28 121.0(4)
C26 C27 H27 119.5
C28 C27 H27 119.5
C23 C28 C27 118.0(4)
C23 C28 C31 121.8(4)
C27 C28 C31 120.0(4)
C24 C29 H29A 109.5
C24 C29 H29B 109.5
H29A C29 H29B 109.5
C24 C29 H29C 109.5
H29A C29 H29C 109.5
H29B C29 H29C 109.5
C26 C30 H30A 109.5
C26 C30 H30B 109.5
H30A C30 H30B 109.5
C26 C30 H30C 109.5
H30A C30 H30C 109.5
H30B C30 H30C 109.5
C28 C31 H31A 109.5
C28 C31 H31B 109.5
H31A C31 H31B 109.5
C28 C31 H31C 109.5
H31A C31 H31C 109.5
H31B C31 H31C 109.5
N42 C41 C21 102.1(3)
N42 C41 H41A 111.3
C21 C41 H41A 111.3
N42 C41 H41B 111.3
C21 C41 H41B 111.3
H41A C41 H41B 109.2
C20 N42 C43 125.2(3)
C20 N42 C41 114.2(3)
C43 N42 C41 120.5(3)
C44 C43 C48 120.8(4)
C44 C43 N42 119.5(4)
C48 C43 N42 119.4(4)
C45 C44 C43 118.4(4)
C45 C44 C50 119.4(4)
C43 C44 C50 122.1(4)
C46 C45 C44 121.1(4)
C46 C45 H45 119.5
C44 C45 H45 119.5
C45 C46 C47 119.6(4)
C45 C46 C51 118.5(4)
C47 C46 C51 121.8(4)
C46 C47 C48 121.2(4)
C46 C47 H47 119.4
C48 C47 H47 119.4
C47 C48 C43 118.4(4)
C47 C48 C49 119.5(4)
C43 C48 C49 121.9(4)
C48 C49 H49A 109.5
C48 C49 H49B 109.5
H49A C49 H49B 109.5
C48 C49 H49C 109.5
H49A C49 H49C 109.5
H49B C49 H49C 109.5
C44 C50 H50A 109.5
C44 C50 H50B 109.5
H50A C50 H50B 109.5
C44 C50 H50C 109.5
H50A C50 H50C 109.5
H50B C50 H50C 109.5
O52 C51 C58 102.3(5)
O52 C51 C46 113.1(4)
C58 C51 C46 110.0(4)
O52 C51 C54 106.2(5)
C58 C51 C54 112.2(5)
C46 C51 C54 112.6(4)
C53 O52 C51 110.8(5)
O52 C53 H53A 109.5
O52 C53 H53B 109.5
H53A C53 H53B 109.5
O52 C53 H53C 109.5
H53A C53 H53C 109.5
H53B C53 H53C 109.5
F56 C54 F55 105.4(6)
F56 C54 F57 110.4(6)
F55 C54 F57 110.9(6)
F56 C54 C51 113.7(5)
F55 C54 C51 110.1(5)
F57 C54 C51 106.5(5)
F61 C58 F60 112.4(6)
F61 C58 F59 99.7(6)
F60 C58 F59 110.5(6)
F61 C58 C51 111.9(6)
F60 C58 C51 111.4(6)
F59 C58 C51 110.4(5)

loop_
_geom_bond_atom_site_label_1
_geom_bond_atom_site_label_2
_geom_bond_distance
Ru1 C1 1.832(4)
Ru1 C20 1.987(4)
Ru1 O8 2.257(3)
Ru1 Cl1 2.3492(11)
Ru1 Cl2 2.3505(11)
C1 C2 1.452(6)
C1 H1 0.95
C2 C7 1.400(6)
C2 C3 1.409(6)
C3 C4 1.381(6)
C3 H3 0.95
C4 C5 1.390(7)
C4 H4 0.95
C5 C6 1.393(7)
C5 H5 0.95
C6 C7 1.386(6)
C6 H6 0.95
C7 O8 1.381(5)
O8 C9 1.476(5)
C9 C11 1.511(7)
C9 C10 1.513(7)
C9 H9 1
C10 H10A 0.98
C10 H10B 0.98
C10 H10C 0.98
C11 H11A 0.98
C11 H11B 0.98
C11 H11C 0.98
C20 N22 1.347(5)
C20 N42 1.360(5)
C21 N22 1.474(5)
C21 C41 1.535(6)
C21 H21A 0.99
C21 H21B 0.99
N22 C23 1.437(5)
C23 C28 1.389(6)
C23 C24 1.395(6)
C24 C25 1.395(6)
C24 C29 1.516(6)
C25 C26 1.381(7)
C25 H25 0.95
C26 C27 1.393(7)
C26 C30 1.518(6)
C27 C28 1.407(6)
C27 H27 0.95
C28 C31 1.508(7)
C29 H29A 0.98
C29 H29B 0.98
C29 H29C 0.98
C30 H30A 0.98
C30 H30B 0.98
C30 H30C 0.98
C31 H31A 0.98
C31 H31B 0.98
C31 H31C 0.98
C41 N42 1.470(5)
C41 H41A 0.99
C41 H41B 0.99
N42 C43 1.443(5)
C43 C44 1.404(6)
C43 C48 1.408(6)
C44 C45 1.398(6)
C44 C50 1.506(6)
C45 C46 1.386(6)
C45 H45 0.95
C46 C47 1.386(6)
C46 C51 1.540(6)
C47 C48 1.392(6)
C47 H47 0.95
C48 C49 1.511(6)
C49 H49A 0.98
C49 H49B 0.98
C49 H49C 0.98
C50 H50A 0.98
C50 H50B 0.98
C50 H50C 0.98
C51 O52 1.451(6)
C51 C58 1.470(9)
C51 C54 1.540(8)
O52 C53 1.428(7)
C53 H53A 0.98
C53 H53B 0.98
C53 H53C 0.98
C54 F56 1.317(8)
C54 F55 1.361(7)
C54 F57 1.457(9)
C58 F61 1.374(8)
C58 F60 1.385(8)
C58 F59 1.441(9)

loop_
_geom_torsion_atom_site_label_1
_geom_torsion_atom_site_label_2
_geom_torsion_atom_site_label_3
_geom_torsion_atom_site_label_4
_geom_torsion
C20 Ru1 C1 C2 -176.2(3)
O8 Ru1 C1 C2 3.2(3)
Cl1 Ru1 C1 C2 -80.8(3)
Cl2 Ru1 C1 C2 88.3(3)
Ru1 C1 C2 C7 -2.7(5)
Ru1 C1 C2 C3 176.4(3)
C7 C2 C3 C4 0.7(6)
C1 C2 C3 C4 -178.4(4)
C2 C3 C4 C5 -2.4(7)
C3 C4 C5 C6 0.8(8)
C4 C5 C6 C7 2.4(8)
C5 C6 C7 O8 178.6(4)
C5 C6 C7 C2 -4.1(7)
C3 C2 C7 O8 -179.8(4)
C1 C2 C7 O8 -0.6(6)
C3 C2 C7 C6 2.6(7)
C1 C2 C7 C6 -178.3(4)
C6 C7 O8 C9 -12.9(7)
C2 C7 O8 C9 169.6(4)
C6 C7 O8 Ru1 -179.6(4)
C2 C7 O8 Ru1 2.9(4)
C1 Ru1 O8 C7 -3.4(3)
Cl1 Ru1 O8 C7 96.1(3)
Cl2 Ru1 O8 C7 -102.6(3)
C1 Ru1 O8 C9 -168.9(4)
Cl1 Ru1 O8 C9 -69.4(3)
Cl2 Ru1 O8 C9 92.0(3)
C7 O8 C9 C11 173.7(4)
Ru1 O8 C9 C11 -22.2(5)
C7 O8 C9 C10 -64.7(5)
Ru1 O8 C9 C10 99.4(4)
C1 Ru1 C20 N22 3.2(4)
Cl1 Ru1 C20 N22 -96.3(4)
Cl2 Ru1 C20 N22 102.6(4)
C1 Ru1 C20 N42 -178.5(3)
Cl1 Ru1 C20 N42 81.9(3)
Cl2 Ru1 C20 N42 -79.2(3)
N42 C20 N22 C23 179.5(4)
Ru1 C20 N22 C23 -2.2(7)
N42 C20 N22 C21 -1.9(5)
Ru1 C20 N22 C21 176.5(3)
C41 C21 N22 C20 1.7(5)
C41 C21 N22 C23 -179.6(4)
C20 N22 C23 C28 -91.0(5)
C21 N22 C23 C28 90.5(5)
C20 N22 C23 C24 89.0(5)
C21 N22 C23 C24 -89.5(5)
C28 C23 C24 C25 2.0(6)
N22 C23 C24 C25 -178.0(4)
C28 C23 C24 C29 -179.8(4)
N22 C23 C24 C29 0.2(6)
C23 C24 C25 C26 -0.9(6)
C29 C24 C25 C26 -179.1(4)
C24 C25 C26 C27 -1.2(7)
C24 C25 C26 C30 178.5(4)
C25 C26 C27 C28 2.2(7)
C30 C26 C27 C28 -177.5(4)
C24 C23 C28 C27 -1.1(6)
N22 C23 C28 C27 178.9(4)
C24 C23 C28 C31 -177.8(4)
N22 C23 C28 C31 2.2(6)
C26 C27 C28 C23 -1.1(7)
C26 C27 C28 C31 175.7(4)
N22 C21 C41 N42 -0.7(5)
N22 C20 N42 C43 179.6(4)
Ru1 C20 N42 C43 0.9(6)
N22 C20 N42 C41 1.3(5)
Ru1 C20 N42 C41 -177.3(3)
C21 C41 N42 C20 -0.3(5)
C21 C41 N42 C43 -178.6(4)
C20 N42 C43 C44 93.7(5)
C41 N42 C43 C44 -88.2(5)
C20 N42 C43 C48 -91.7(5)
C41 N42 C43 C48 86.4(5)
C48 C43 C44 C45 7.3(6)
N42 C43 C44 C45 -178.2(4)
C48 C43 C44 C50 -168.7(4)
N42 C43 C44 C50 5.8(6)
C43 C44 C45 C46 -2.5(7)
C50 C44 C45 C46 173.6(4)
C44 C45 C46 C47 -2.2(7)
C44 C45 C46 C51 -178.6(4)
C45 C46 C47 C48 2.2(7)
C51 C46 C47 C48 178.5(4)
C46 C47 C48 C43 2.5(7)
C46 C47 C48 C49 -172.9(4)
C44 C43 C48 C47 -7.3(6)
N42 C43 C48 C47 178.2(4)
C44 C43 C48 C49 168.0(4)
N42 C43 C48 C49 -6.5(6)
C45 C46 C51 O52 -24.8(6)
C47 C46 C51 O52 158.8(4)
C45 C46 C51 C58 88.8(6)
C47 C46 C51 C58 -87.5(6)
C45 C46 C51 C54 -145.2(5)
C47 C46 C51 C54 38.4(7)
C58 C51 O52 C53 173.5(5)
C46 C51 O52 C53 -68.3(5)
C54 C51 O52 C53 55.7(5)
O52 C51 C54 F56 -80.9(6)
C58 C51 C54 F56 168.1(6)
C46 C51 C54 F56 43.3(7)
O52 C51 C54 F55 37.1(7)
C58 C51 C54 F55 -73.9(7)
C46 C51 C54 F55 161.3(5)
O52 C51 C54 F57 157.3(4)
C58 C51 C54 F57 46.4(6)
C46 C51 C54 F57 -78.4(6)
O52 C51 C58 F61 -74.2(7)
C46 C51 C58 F61 165.4(6)
C54 C51 C58 F61 39.2(8)
O52 C51 C58 F60 52.5(6)
C46 C51 C58 F60 -67.9(6)
C54 C51 C58 F60 166.0(5)
O52 C51 C58 F59 175.7(4)
C46 C51 C58 F59 55.3(6)
C54 C51 C58 F59 -70.9(6)
